data_7159877
loop_
_publ_author_name
'Shaikh, Aijaz'
'Sahoo, Satyajit'
'Marder, Seth R.'
'Barlow, Stephen'
'Mohapatra, Swagat K.'

_publ_section_title
;
 Reductive dimerization of benzothiazolium salts.
;
_journal_issue 10
_journal_name_full 'Organic &amp; biomolecular chemistry'
_journal_page_first 2115
_journal_page_last 2123
_journal_paper_doi 10.1039/d3ob01871g
_journal_volume 22
_journal_year 2024
_chemical_formula_sum 'C28 H36 N2 O2 S2'
_chemical_formula_weight 496.71
_space_group_crystal_system monoclinic
_space_group_IT_number 15
_space_group_name_Hall '-C 2yc'
_space_group_name_H-M_alt 'C 1 2/c 1'
_atom_sites_solution_hydrogens geom
_audit_creation_method SHELXL-2019/1
_audit_update_record
;
2023-09-08 deposited with the CCDC.	2024-01-24 downloaded from the CCDC.
;
_cell_angle_alpha 90
_cell_angle_beta 113.816(10)
_cell_angle_gamma 90
_cell_formula_units_Z 4
_cell_length_a 23.932(7)
_cell_length_b 9.723(3)
_cell_length_c 12.611(4)
_cell_measurement_reflns_used 5111
_cell_measurement_temperature 273(2)
_cell_measurement_theta_max 26.38
_cell_measurement_theta_min 2.65
_cell_volume 2684.6(14)
_computing_cell_refinement 'Bruker SAINT'
_computing_data_collection 'Bruker APEX2'
_computing_data_reduction 'Bruker SAINT'
_computing_molecular_graphics 'Bruker SHELXTL'
_computing_publication_material 'Bruker SHELXTL'
_computing_structure_refinement 'SHELXL-2019/1 (Sheldrick, 2019)'
_computing_structure_solution 'SHELXS-97 (Sheldrick 2008)'
_diffrn_ambient_temperature 273(2)
_diffrn_measured_fraction_theta_full 0.993
_diffrn_measured_fraction_theta_max 0.991
_diffrn_measurement_device_type 'Bruker APEX-II CCD'
_diffrn_measurement_method '\f and \w scans'
_diffrn_radiation_type MoK\a
_diffrn_radiation_wavelength 0.71073
_diffrn_reflns_av_R_equivalents 0.0455
_diffrn_reflns_av_unetI/netI 0.0310
_diffrn_reflns_Laue_measured_fraction_full 0.993
_diffrn_reflns_Laue_measured_fraction_max 0.991
_diffrn_reflns_limit_h_max 30
_diffrn_reflns_limit_h_min -31
_diffrn_reflns_limit_k_max 12
_diffrn_reflns_limit_k_min -12
_diffrn_reflns_limit_l_max 16
_diffrn_reflns_limit_l_min -14
_diffrn_reflns_number 18065
_diffrn_reflns_point_group_measured_fraction_full 0.993
_diffrn_reflns_point_group_measured_fraction_max 0.991
_diffrn_reflns_theta_full 25.242
_diffrn_reflns_theta_max 27.600
_diffrn_reflns_theta_min 2.654
_exptl_absorpt_coefficient_mu 0.225
_exptl_absorpt_correction_T_max 0.965
_exptl_absorpt_correction_T_min 0.947
_exptl_absorpt_correction_type multi-scan
_exptl_absorpt_process_details
;
Krause, L., Herbst-Irmer, R., Sheldrick G.M. & Stalke D.,
 J. Appl. Cryst. 48 (2015) 3-10
;
_exptl_crystal_colour Yellow
_exptl_crystal_density_diffrn 1.229
_exptl_crystal_description Block
_exptl_crystal_F_000 1064.0
_exptl_crystal_size_max 0.24
_exptl_crystal_size_mid 0.20
_exptl_crystal_size_min 0.16
_refine_diff_density_max 0.244
_refine_diff_density_min -0.286
_refine_diff_density_rms 0.038
_refine_ls_extinction_method none
_refine_ls_goodness_of_fit_ref 1.081
_refine_ls_hydrogen_treatment constr
_refine_ls_matrix_type full
_refine_ls_number_parameters 155
_refine_ls_number_reflns 3098
_refine_ls_number_restraints 0
_refine_ls_restrained_S_all 1.081
_refine_ls_R_factor_all 0.0847
_refine_ls_R_factor_gt 0.0488
_refine_ls_shift/su_max 0.009
_refine_ls_shift/su_mean 0.000
_refine_ls_structure_factor_coef Fsqd
_refine_ls_weighting_details 'w=1/[\s^2^(Fo^2^)+(0.0638P)^2^+2.0501P] where P=(Fo^2^+2Fc^2^)/3'
_refine_ls_weighting_scheme calc
_refine_ls_wR_factor_gt 0.1243
_refine_ls_wR_factor_ref 0.1584
_reflns_Friedel_coverage 0.000
_reflns_number_gt 2099
_reflns_number_total 3125
_reflns_threshold_expression 'I > 2\s(I)'
_cod_data_source_file d3ob01871g2.cif
_cod_data_source_block Cy_S2
_cod_depositor_comments
;
The following automatic conversions were performed:

data item '_exptl_absorpt_correction_type' value 'Multi-scan' was
changed to 'multi-scan' in accordance with the
/home/data/users/saulius/crontab/automatic-downloads/current/RSC/lib/dictionaries/cif_core.dic
dictionary named 'cif_core.dic' version 2.4.2 last updated on
2011-04-26.

Automatic conversion script
Id: cif_fix_values 8170 2020-07-09 18:12:32Z antanas 
;
_cod_original_cell_volume 2684.4(14)
_cod_original_sg_symbol_H-M 'C 2/c'
_cod_database_code 7159877
_shelx_shelxl_version_number 2019/1
_shelx_space_group_comment
;
The symmetry employed for this shelxl refinement is uniquely defined
by the following loop, which should always be used as a source of
symmetry information in preference to the above space-group names.
They are only intended as comments.
;

loop_
_space_group_symop_operation_xyz
'x, y, z'
'-x, y, -z+1/2'
'x+1/2, y+1/2, z'
'-x+1/2, y+1/2, -z+1/2'
'-x, -y, -z'
'x, -y, z-1/2'
'-x+1/2, -y+1/2, -z'
'x+1/2, -y+1/2, z-1/2'

loop_
_atom_site_label
_atom_site_type_symbol
_atom_site_fract_x
_atom_site_fract_y
_atom_site_fract_z
_atom_site_U_iso_or_equiv
_atom_site_adp_type
_atom_site_occupancy
_atom_site_site_symmetry_order
_atom_site_calc_flag
_atom_site_refinement_flags_posn
_atom_site_refinement_flags_adp
_atom_site_refinement_flags_occupancy
_atom_site_disorder_assembly
_atom_site_disorder_group
S1 S 0.45414(3) 0.33313(7) 0.22172(6) 0.0664(2) Uani 1 1 d . . . . .
N1 N 0.33500(8) 0.35612(19) 0.22179(16) 0.0567(5) Uani 1 1 d . . . . .
O1 O 0.28821(9) 0.1530(2) 0.20694(18) 0.0858(6) Uani 1 1 d . . . . .
C1 C 0.43488(9) 0.4656(2) 0.29835(18) 0.0499(5) Uani 1 1 d . . . . .
C6 C 0.37493(9) 0.4632(2) 0.28830(18) 0.0491(5) Uani 1 1 d . . . . .
C2 C 0.47346(10) 0.5698(2) 0.3614(2) 0.0596(6) Uani 1 1 d . . . . .
H2 H 0.513755 0.572378 0.369029 0.071 Uiso 1 1 calc R U . . .
C7 C 0.32566(10) 0.2367(2) 0.2686(2) 0.0601(6) Uani 1 1 d . . . . .
C3 C 0.45189(12) 0.6698(2) 0.4128(2) 0.0653(6) Uani 1 1 d . . . . .
H3 H 0.478160 0.738324 0.456673 0.078 Uiso 1 1 calc R U . . .
C8 C 0.36133(11) 0.2117(2) 0.3959(2) 0.0618(6) Uani 1 1 d . . . . .
H8 H 0.394294 0.279702 0.424879 0.074 Uiso 1 1 calc R U . . .
C5 C 0.35368(10) 0.5661(2) 0.3378(2) 0.0593(6) Uani 1 1 d . . . . .
H5 H 0.313200 0.565616 0.329147 0.071 Uiso 1 1 calc R U . . .
C4 C 0.39230(12) 0.6694(2) 0.4001(2) 0.0647(6) Uani 1 1 d . . . . .
H4 H 0.377978 0.738764 0.433367 0.078 Uiso 1 1 calc R U . . .
C14 C 0.29889(14) 0.3854(3) 0.0991(2) 0.0907(9) Uani 1 1 d . . . . .
H14A H 0.303101 0.310849 0.052863 0.136 Uiso 1 1 calc R U . . .
H14B H 0.313198 0.468887 0.077925 0.136 Uiso 1 1 calc R U . . .
H14C H 0.256698 0.395483 0.085899 0.136 Uiso 1 1 calc R U . . .
C13 C 0.38992(15) 0.0686(3) 0.4181(3) 0.0843(8) Uani 1 1 d . . . . .
H13A H 0.358124 0.000311 0.383838 0.101 Uiso 1 1 calc R U . . .
H13B H 0.418180 0.061039 0.380760 0.101 Uiso 1 1 calc R U . . .
C9 C 0.32080(16) 0.2305(4) 0.4606(3) 0.0946(10) Uani 1 1 d . . . . .
H9A H 0.305501 0.324110 0.450213 0.114 Uiso 1 1 calc R U . . .
H9B H 0.286043 0.169029 0.428595 0.114 Uiso 1 1 calc R U . . .
C12 C 0.42357(17) 0.0393(3) 0.5463(3) 0.0946(9) Uani 1 1 d . . . . .
H12A H 0.439044 -0.054171 0.556757 0.114 Uiso 1 1 calc R U . . .
H12B H 0.458202 0.101022 0.578860 0.114 Uiso 1 1 calc R U . . .
C11 C 0.3832(2) 0.0570(4) 0.6097(3) 0.1131(13) Uani 1 1 d . . . . .
H11A H 0.406768 0.043464 0.692028 0.136 Uiso 1 1 calc R U . . .
H11B H 0.351004 -0.011565 0.583437 0.136 Uiso 1 1 calc R U . . .
C10 C 0.3548(2) 0.2014(5) 0.5886(3) 0.1254(14) Uani 1 1 d . . . . .
H10A H 0.326884 0.209306 0.626582 0.151 Uiso 1 1 calc R U . . .
H10B H 0.386824 0.269363 0.622397 0.151 Uiso 1 1 calc R U . . .

loop_
_atom_site_aniso_label
_atom_site_aniso_U_11
_atom_site_aniso_U_22
_atom_site_aniso_U_33
_atom_site_aniso_U_23
_atom_site_aniso_U_13
_atom_site_aniso_U_12
S1 0.0632(4) 0.0671(4) 0.0797(4) -0.0194(3) 0.0402(3) -0.0113(3)
N1 0.0483(10) 0.0594(11) 0.0567(10) -0.0081(8) 0.0152(8) -0.0111(8)
O1 0.0757(12) 0.0827(13) 0.0939(14) -0.0263(10) 0.0290(10) -0.0383(10)
C1 0.0496(11) 0.0503(11) 0.0517(11) -0.0014(9) 0.0224(9) -0.0058(9)
C6 0.0464(10) 0.0482(11) 0.0505(11) -0.0014(9) 0.0174(9) -0.0048(8)
C2 0.0549(12) 0.0621(13) 0.0638(14) -0.0061(11) 0.0262(11) -0.0154(10)
C7 0.0496(12) 0.0622(14) 0.0721(15) -0.0160(11) 0.0282(11) -0.0145(10)
C3 0.0789(16) 0.0534(13) 0.0642(14) -0.0126(11) 0.0297(12) -0.0188(12)
C8 0.0685(14) 0.0548(12) 0.0687(15) -0.0083(11) 0.0346(12) -0.0188(11)
C5 0.0550(12) 0.0578(13) 0.0682(14) 0.0003(11) 0.0281(11) 0.0019(10)
C4 0.0799(16) 0.0515(13) 0.0694(15) -0.0078(11) 0.0372(13) -0.0013(11)
C14 0.0825(19) 0.095(2) 0.0649(16) -0.0012(15) -0.0011(14) -0.0160(16)
C13 0.105(2) 0.0721(17) 0.0818(19) -0.0013(14) 0.0446(17) 0.0065(16)
C9 0.107(2) 0.104(2) 0.095(2) -0.0111(19) 0.063(2) 0.002(2)
C12 0.120(3) 0.0736(19) 0.090(2) 0.0103(16) 0.0413(19) -0.0069(17)
C11 0.142(3) 0.114(3) 0.091(2) 0.017(2) 0.055(2) -0.034(3)
C10 0.146(3) 0.166(4) 0.088(2) -0.013(3) 0.072(2) 0.001(3)

loop_
_atom_type_symbol
_atom_type_description
_atom_type_scat_dispersion_real
_atom_type_scat_dispersion_imag
_atom_type_scat_source
C C 0.0033 0.0016 'International Tables Vol C Tables 4.2.6.8 and 6.1.1.4'
H H 0.0000 0.0000 'International Tables Vol C Tables 4.2.6.8 and 6.1.1.4'
N N 0.0061 0.0033 'International Tables Vol C Tables 4.2.6.8 and 6.1.1.4'
O O 0.0106 0.0060 'International Tables Vol C Tables 4.2.6.8 and 6.1.1.4'
S S 0.1246 0.1234 'International Tables Vol C Tables 4.2.6.8 and 6.1.1.4'

loop_
_geom_angle_atom_site_label_1
_geom_angle_atom_site_label_2
_geom_angle_atom_site_label_3
_geom_angle
_geom_angle_site_symmetry_1
_geom_angle_site_symmetry_3
_geom_angle_publ_flag
C1 S1 S1 106.96(7) . 2_655 ?
C7 N1 C6 123.59(18) . . ?
C7 N1 C14 119.6(2) . . ?
C6 N1 C14 116.56(19) . . ?
C2 C1 C6 119.3(2) . . ?
C2 C1 S1 125.64(17) . . ?
C6 C1 S1 115.02(15) . . ?
C5 C6 C1 120.14(19) . . ?
C5 C6 N1 120.74(19) . . ?
C1 C6 N1 119.07(18) . . ?
C3 C2 C1 119.7(2) . . ?
O1 C7 N1 119.7(2) . . ?
O1 C7 C8 121.6(2) . . ?
N1 C7 C8 118.65(18) . . ?
C4 C3 C2 120.9(2) . . ?
C7 C8 C9 110.2(2) . . ?
C7 C8 C13 111.2(2) . . ?
C9 C8 C13 110.5(2) . . ?
C4 C5 C6 120.1(2) . . ?
C3 C4 C5 119.8(2) . . ?
C12 C13 C8 111.9(2) . . ?
C10 C9 C8 111.6(3) . . ?
C11 C12 C13 111.7(3) . . ?
C12 C11 C10 110.4(3) . . ?
C9 C10 C11 111.4(3) . . ?

loop_
_geom_bond_atom_site_label_1
_geom_bond_atom_site_label_2
_geom_bond_distance
_geom_bond_site_symmetry_2
_geom_bond_publ_flag
S1 C1 1.779(2) . ?
S1 S1 2.0156(14) 2_655 ?
N1 C7 1.362(3) . ?
N1 C6 1.433(3) . ?
N1 C14 1.464(3) . ?
O1 C7 1.228(3) . ?
C1 C2 1.385(3) . ?
C1 C6 1.389(3) . ?
C6 C5 1.381(3) . ?
C2 C3 1.379(3) . ?
C7 C8 1.503(3) . ?
C3 C4 1.369(4) . ?
C8 C9 1.509(4) . ?
C8 C13 1.525(4) . ?
C5 C4 1.376(3) . ?
C13 C12 1.515(4) . ?
C9 C10 1.512(5) . ?
C12 C11 1.492(5) . ?
C11 C10 1.536(6) . ?
